data_4070543
loop_
_publ_author_name
'Song, Yi-Hwa'
'Chiu, Yuan-Chieh'
'Chi, Yun'
'Chou, Pi-Tai'
'Cheng, Yi-Ming'
'Lin, Chun-Wei'
'Lee, Gene-Hsiang'
'Carty, Arthur J.'

_publ_section_title
;
 Synthesis, Characterization, and Photophysical Properties of Luminescent
 Gallium and Indium Complexes Constructed using Tridentate
 6-Azolyl-2,2&#x2032;-bipyridine Chelates
;
_journal_issue 1
_journal_name_full Organometallics
_journal_page_first 80
_journal_paper_doi 10.1021/om700577y
_journal_volume 27
_journal_year 2008
_chemical_formula_sum 'C16 H20 In2 N10'
_chemical_formula_weight 582.06
_chemical_name_systematic
; 
 ? 
;
_space_group_IT_number 2
_symmetry_cell_setting triclinic
_symmetry_space_group_name_Hall '-P 1'
_symmetry_space_group_name_H-M 'P -1'
_atom_sites_solution_hydrogens geom
_atom_sites_solution_primary direct
_atom_sites_solution_secondary difmap
_audit_creation_method SHELXL-97
_cell_angle_alpha 88.128(2)
_cell_angle_beta 82.900(2)
_cell_angle_gamma 70.894(2)
_cell_formula_units_Z 1
_cell_length_a 6.8471(6)
_cell_length_b 8.6997(7)
_cell_length_c 9.0856(7)
_cell_measurement_reflns_used 4445
_cell_measurement_temperature 150(2)
_cell_measurement_theta_max 27.49
_cell_measurement_theta_min 2.26
_cell_volume 507.46(7)
_computing_cell_refinement 'Bruker SAINT'
_computing_data_collection 'Bruker SMART'
_computing_data_reduction 'Bruker SAINT'
_computing_molecular_graphics 'Bruker SHELXTL'
_computing_publication_material 'Bruker SHELXTL'
_computing_structure_refinement 'SHELXL-97 (Sheldrick, 1997)'
_computing_structure_solution 'SHELXS-97 (Sheldrick, 1990)'
_diffrn_ambient_temperature 150(2)
_diffrn_measured_fraction_theta_full 0.998
_diffrn_measured_fraction_theta_max 0.998
_diffrn_measurement_device_type 'BRUKER SMART APEXCCD area detector'
_diffrn_measurement_method 'omega scans'
_diffrn_radiation_monochromator graphite
_diffrn_radiation_source 'fine-focus sealed tube'
_diffrn_radiation_type MoK\a
_diffrn_radiation_wavelength 0.71073
_diffrn_reflns_av_R_equivalents 0.0212
_diffrn_reflns_av_sigmaI/netI 0.0249
_diffrn_reflns_limit_h_max 8
_diffrn_reflns_limit_h_min -8
_diffrn_reflns_limit_k_max 11
_diffrn_reflns_limit_k_min -11
_diffrn_reflns_limit_l_max 11
_diffrn_reflns_limit_l_min -11
_diffrn_reflns_number 6633
_diffrn_reflns_theta_full 27.49
_diffrn_reflns_theta_max 27.49
_diffrn_reflns_theta_min 2.26
_exptl_absorpt_coefficient_mu 2.296
_exptl_absorpt_correction_T_max 0.8029
_exptl_absorpt_correction_T_min 0.5458
_exptl_absorpt_correction_type multi-scan
_exptl_crystal_colour colorless
_exptl_crystal_density_diffrn 1.905
_exptl_crystal_density_meas ?
_exptl_crystal_density_method 'not measured'
_exptl_crystal_description plate
_exptl_crystal_F_000 284
_exptl_crystal_size_max 0.30
_exptl_crystal_size_mid 0.25
_exptl_crystal_size_min 0.10
_refine_diff_density_max 0.438
_refine_diff_density_min -0.489
_refine_diff_density_rms 0.075
_refine_ls_extinction_method none
_refine_ls_goodness_of_fit_ref 1.043
_refine_ls_hydrogen_treatment constr
_refine_ls_matrix_type full
_refine_ls_number_parameters 129
_refine_ls_number_reflns 2322
_refine_ls_number_restraints 0
_refine_ls_restrained_S_all 1.043
_refine_ls_R_factor_all 0.0184
_refine_ls_R_factor_gt 0.0171
_refine_ls_shift/su_max 0.001
_refine_ls_shift/su_mean 0.000
_refine_ls_structure_factor_coef Fsqd
_refine_ls_weighting_details 'calc w=1/[\s^2^(Fo^2^)+(0.0245P)^2^+0.0000P] where P=(Fo^2^+2Fc^2^)/3'
_refine_ls_weighting_scheme calc
_refine_ls_wR_factor_gt 0.0430
_refine_ls_wR_factor_ref 0.0435
_reflns_number_gt 2222
_reflns_number_total 2322
_reflns_threshold_expression >2sigma(I)
_cod_data_source_file om700577y-file003.cif
_cod_data_source_block ic12766
_cod_depositor_comments
;
The following automatic conversions were performed:

'_symmetry_cell_setting' value 'Triclinic' changed to 'triclinic'
according to /home/saulius/struct/CIF-dictionaries/cif_core.dic
dictionary named 'cif_core.dic' version 2.4.1 from 2010-06-29.

Automatic conversion script
Id: cif_fix_values 1715 2011-07-08 13:25:40Z adriana 

The following automatic conversions were performed:

'_exptl_crystal_density_meas' value 'not_measured' was changed to '?'
- the value is perceived as not measured.

Automatic conversion script
Id: cif_fix_values 3008 2015-01-20 13:52:24Z robertas 
;
_cod_original_sg_symbol_H-M P-1
_cod_database_code 4070543

loop_
_symmetry_equiv_pos_as_xyz
'x, y, z'
'-x, -y, -z'

loop_
_atom_site_label
_atom_site_type_symbol
_atom_site_fract_x
_atom_site_fract_y
_atom_site_fract_z
_atom_site_U_iso_or_equiv
_atom_site_adp_type
_atom_site_occupancy
_atom_site_symmetry_multiplicity
_atom_site_calc_flag
_atom_site_refinement_flags
In In 0.518698(19) 0.737804(15) 0.612352(14) 0.01842(6) Uani 1 1 d .
N1 N 0.3481(3) 0.7860(2) 0.87087(18) 0.0213(3) Uani 1 1 d .
N2 N 0.2746(3) 0.3914(2) 0.86272(19) 0.0241(4) Uani 1 1 d .
N3 N 0.3290(3) 0.3065(2) 0.73496(19) 0.0257(4) Uani 1 1 d .
N4 N 0.4034(3) 0.3896(2) 0.63120(18) 0.0218(3) Uani 1 1 d .
N5 N 0.3984(2) 0.53062(19) 0.68944(17) 0.0191(3) Uani 1 1 d .
C1 C 0.8341(3) 0.6634(3) 0.6604(3) 0.0283(5) Uani 1 1 d .
H1A H 0.8996 0.5466 0.6404 0.042 Uiso 1 1 calc R
H1B H 0.8366 0.6857 0.7651 0.042 Uiso 1 1 calc R
H1C H 0.9105 0.7238 0.5979 0.042 Uiso 1 1 calc R
C2 C 0.2735(3) 0.9372(2) 0.5418(2) 0.0251(4) Uani 1 1 d .
H2A H 0.1420 0.9139 0.5613 0.038 Uiso 1 1 calc R
H2B H 0.3030 0.9540 0.4353 0.038 Uiso 1 1 calc R
H2C H 0.2624 1.0357 0.5963 0.038 Uiso 1 1 calc R
C3 C 0.3140(3) 0.9187(3) 0.9540(2) 0.0259(4) Uani 1 1 d .
H3 H 0.3547 1.0063 0.9113 0.031 Uiso 1 1 calc R
C4 C 0.2218(3) 0.9333(3) 1.0993(2) 0.0301(5) Uani 1 1 d .
H4 H 0.2024 1.0283 1.1559 0.036 Uiso 1 1 calc R
C5 C 0.1584(3) 0.8080(3) 1.1609(2) 0.0307(5) Uani 1 1 d .
H5 H 0.0949 0.8154 1.2606 0.037 Uiso 1 1 calc R
C6 C 0.1883(3) 0.6710(3) 1.0756(2) 0.0260(4) Uani 1 1 d .
H6 H 0.1440 0.5838 1.1151 0.031 Uiso 1 1 calc R
C7 C 0.2842(3) 0.6647(2) 0.9318(2) 0.0200(4) Uani 1 1 d .
C8 C 0.3191(3) 0.5278(2) 0.8311(2) 0.0191(4) Uani 1 1 d .

loop_
_atom_site_aniso_label
_atom_site_aniso_U_11
_atom_site_aniso_U_22
_atom_site_aniso_U_33
_atom_site_aniso_U_23
_atom_site_aniso_U_13
_atom_site_aniso_U_12
In 0.01799(8) 0.01760(8) 0.02027(8) 0.00156(5) -0.00289(5) -0.00654(5)
N1 0.0212(8) 0.0245(9) 0.0201(8) -0.0005(7) -0.0036(6) -0.0096(7)
N2 0.0247(9) 0.0246(9) 0.0233(9) 0.0016(7) 0.0002(7) -0.0098(7)
N3 0.0306(9) 0.0238(9) 0.0245(9) -0.0001(7) 0.0014(7) -0.0130(7)
N4 0.0260(9) 0.0186(8) 0.0219(8) -0.0009(6) -0.0007(7) -0.0094(7)
N5 0.0209(8) 0.0189(8) 0.0188(8) -0.0008(6) -0.0022(6) -0.0083(6)
C1 0.0210(10) 0.0260(11) 0.0383(12) 0.0058(9) -0.0079(9) -0.0073(8)
C2 0.0236(10) 0.0213(10) 0.0288(11) 0.0031(8) -0.0055(8) -0.0045(8)
C3 0.0272(10) 0.0255(10) 0.0277(11) -0.0035(8) -0.0072(8) -0.0104(8)
C4 0.0279(11) 0.0315(12) 0.0296(11) -0.0111(9) -0.0045(9) -0.0067(9)
C5 0.0261(11) 0.0412(13) 0.0216(10) -0.0083(9) 0.0012(8) -0.0073(9)
C6 0.0219(10) 0.0325(11) 0.0233(10) -0.0009(8) 0.0000(8) -0.0093(8)
C7 0.0159(9) 0.0220(9) 0.0210(9) -0.0015(7) -0.0022(7) -0.0046(7)
C8 0.0160(9) 0.0217(9) 0.0196(9) 0.0006(7) -0.0021(7) -0.0062(7)

loop_
_atom_type_symbol
_atom_type_description
_atom_type_scat_dispersion_real
_atom_type_scat_dispersion_imag
_atom_type_scat_source
C C 0.0033 0.0016 'International Tables Vol C Tables 4.2.6.8 and 6.1.1.4'
H H 0.0000 0.0000 'International Tables Vol C Tables 4.2.6.8 and 6.1.1.4'
N N 0.0061 0.0033 'International Tables Vol C Tables 4.2.6.8 and 6.1.1.4'
In In -0.7276 1.3100 'International Tables Vol C Tables 4.2.6.8 and 6.1.1.4'

loop_
_geom_angle_atom_site_label_1
_geom_angle_atom_site_label_2
_geom_angle_atom_site_label_3
_geom_angle
_geom_angle_site_symmetry_1
_geom_angle_site_symmetry_3
C2 In C1 143.78(8) . .
C2 In N5 110.24(7) . .
C1 In N5 105.55(7) . .
C2 In N4 91.92(7) . 2_666
C1 In N4 95.81(8) . 2_666
N5 In N4 86.16(5) . 2_666
C2 In N1 89.79(7) . .
C1 In N1 97.64(7) . .
N5 In N1 69.62(6) . .
N4 In N1 154.70(6) 2_666 .
C3 N1 C7 117.89(17) . .
C3 N1 In 126.67(14) . .
C7 N1 In 115.43(12) . .
C8 N2 N3 104.69(16) . .
N4 N3 N2 109.57(16) . .
N3 N4 N5 109.06(15) . .
N3 N4 In 113.48(12) . 2_666
N5 N4 In 137.17(12) . 2_666
C8 N5 N4 104.95(15) . .
C8 N5 In 118.85(12) . .
N4 N5 In 135.77(12) . .
N1 C3 C4 122.7(2) . .
C5 C4 C3 118.9(2) . .
C4 C5 C6 119.3(2) . .
C7 C6 C5 118.3(2) . .
N1 C7 C6 122.93(18) . .
N1 C7 C8 114.22(17) . .
C6 C7 C8 122.82(18) . .
N2 C8 N5 111.74(17) . .
N2 C8 C7 126.88(18) . .
N5 C8 C7 121.36(17) . .

loop_
_geom_bond_atom_site_label_1
_geom_bond_atom_site_label_2
_geom_bond_distance
_geom_bond_site_symmetry_2
In C2 2.128(2) .
In C1 2.138(2) .
In N5 2.2725(15) .
In N4 2.4271(16) 2_666
In N1 2.4744(17) .
N1 C3 1.339(3) .
N1 C7 1.348(3) .
N2 C8 1.332(3) .
N2 N3 1.342(2) .
N3 N4 1.322(2) .
N4 N5 1.340(2) .
N4 In 2.4271(16) 2_666
N5 C8 1.337(2) .
C3 C4 1.382(3) .
C4 C5 1.378(3) .
C5 C6 1.387(3) .
C6 C7 1.382(3) .
C7 C8 1.464(3) .
